data_1508048
loop_
_publ_author_name
'Lee, Yunho'
'Mankad, Neal P.'
'Peters, Jonas C.'

_publ_section_title
;
 Triggering N(2) uptake via redox-induced expulsion of coordinated NH(3)
 and N(2) silylation at trigonal bipyramidal iron.
;
_journal_issue 7
_journal_name_full 'Nature chemistry'
_journal_page_first 558
_journal_page_last 565
_journal_paper_doi 10.1038/nchem.660
_journal_volume 2
_journal_year 2010
_chemical_formula_sum 'C36 H54 Fe N2 P3 Si'
_chemical_formula_weight 691.66
_chemical_name_common 4b
_chemical_name_systematic
; 
 ? 
;
_space_group_IT_number 61
_symmetry_cell_setting orthorhombic
_symmetry_space_group_name_Hall '-P 2ac 2ab'
_symmetry_space_group_name_H-M 'P b c a'
_atom_sites_solution_hydrogens geom
_atom_sites_solution_primary direct
_atom_sites_solution_secondary difmap
_audit_creation_method SHELXL-97
_cell_angle_alpha 90.00
_cell_angle_beta 90.00
_cell_angle_gamma 90.00
_cell_formula_units_Z 8
_cell_length_a 16.085(3)
_cell_length_b 17.133(3)
_cell_length_c 25.580(5)
_cell_measurement_temperature 100(2)
_cell_volume 7049(2)
_computing_cell_refinement 'Bruker XSCANS'
_computing_data_collection 'Bruker XSCANS'
_computing_data_reduction 'Bruker SHELXTL'
_computing_molecular_graphics 'Bruker SHELXTL'
_computing_publication_material 'Bruker SHELXTL'
_computing_structure_refinement 'SHELXL-97 (Sheldrick, 1997)'
_computing_structure_solution 'SHELXS-97 (Sheldrick, 1990)'
_diffrn_ambient_temperature 293(2)
_diffrn_measured_fraction_theta_full 0.993
_diffrn_measured_fraction_theta_max 0.993
_diffrn_measurement_device_type 'Bruker P4'
_diffrn_measurement_method '\w scans'
_diffrn_radiation_monochromator graphite
_diffrn_radiation_source 'fine-focus sealed tube'
_diffrn_radiation_type MoK\a
_diffrn_radiation_wavelength 0.71073
_diffrn_reflns_av_R_equivalents 0.0785
_diffrn_reflns_av_sigmaI/netI 0.0322
_diffrn_reflns_limit_h_max 22
_diffrn_reflns_limit_h_min -22
_diffrn_reflns_limit_k_max 24
_diffrn_reflns_limit_k_min -24
_diffrn_reflns_limit_l_max 36
_diffrn_reflns_limit_l_min -36
_diffrn_reflns_number 185510
_diffrn_reflns_theta_full 30.62
_diffrn_reflns_theta_max 30.62
_diffrn_reflns_theta_min 1.59
_exptl_absorpt_coefficient_mu 0.583
_exptl_absorpt_correction_type none
_exptl_crystal_colour red
_exptl_crystal_density_diffrn 1.304
_exptl_crystal_density_method 'not measured'
_exptl_crystal_description block
_exptl_crystal_F_000 2870
_exptl_crystal_size_max 0.25
_exptl_crystal_size_mid 0.20
_exptl_crystal_size_min 0.15
_refine_diff_density_max 0.465
_refine_diff_density_min -0.276
_refine_diff_density_rms 0.077
_refine_ls_extinction_method none
_refine_ls_goodness_of_fit_ref 1.049
_refine_ls_hydrogen_treatment constr
_refine_ls_matrix_type full
_refine_ls_number_parameters 400
_refine_ls_number_reflns 10794
_refine_ls_number_restraints 0
_refine_ls_restrained_S_all 1.049
_refine_ls_R_factor_all 0.0566
_refine_ls_R_factor_gt 0.0370
_refine_ls_shift/su_max 0.003
_refine_ls_shift/su_mean 0.000
_refine_ls_structure_factor_coef Fsqd
_refine_ls_weighting_details 'calc w=1/[\s^2^(Fo^2^)+(0.0375P)^2^+6.5948P] where P=(Fo^2^+2Fc^2^)/3'
_refine_ls_weighting_scheme calc
_refine_ls_wR_factor_gt 0.0841
_refine_ls_wR_factor_ref 0.0957
_reflns_number_gt 8394
_reflns_number_total 10794
_reflns_threshold_expression >2sigma(I)
_cod_data_source_file nchem.660-s5.cif
_cod_data_source_block 09152_0m
_cod_depositor_comments
;
The following automatic conversions were performed:

'_symmetry_cell_setting' value 'Orthorhombic' changed to
'orthorhombic' according to
/home/saulius/struct/CIF-dictionaries/cif_core.dic dictionary named
'cif_core.dic' version 2.4.1 from 2010-06-29.

Automatic conversion script
Id: cif_fix_values 1891 2012-01-12 08:04:46Z andrius 
;
_cod_original_sg_symbol_H-M Pbca
_cod_database_code 1508048

loop_
_symmetry_equiv_pos_as_xyz
'x, y, z'
'-x+1/2, -y, z+1/2'
'-x, y+1/2, -z+1/2'
'x+1/2, -y+1/2, -z'
'-x, -y, -z'
'x-1/2, y, -z-1/2'
'x, -y-1/2, z-1/2'
'-x-1/2, y-1/2, z'

loop_
_atom_site_label
_atom_site_type_symbol
_atom_site_fract_x
_atom_site_fract_y
_atom_site_fract_z
_atom_site_U_iso_or_equiv
_atom_site_adp_type
_atom_site_occupancy
_atom_site_symmetry_multiplicity
_atom_site_calc_flag
_atom_site_refinement_flags
Fe1 Fe 0.989565(14) 0.175611(12) 0.639692(9) 0.01254(6) Uani 1 1 d .
P2 P 0.89815(3) 0.09253(2) 0.601688(17) 0.01429(8) Uani 1 1 d .
P3 P 1.05815(3) 0.28156(2) 0.602792(17) 0.01453(8) Uani 1 1 d .
Si1 Si 0.87944(3) 0.25810(2) 0.633713(18) 0.01315(9) Uani 1 1 d .
P1 P 0.96766(3) 0.19258(2) 0.727181(16) 0.01345(8) Uani 1 1 d .
N1 N 1.07688(9) 0.10833(8) 0.64325(6) 0.0164(3) Uani 1 1 d .
C1 C 1.06080(10) 0.19585(10) 0.77020(7) 0.0169(3) Uani 1 1 d .
H1 H 1.0427 0.2123 0.8051 0.020 Uiso 1 1 calc R
N2 N 1.13080(10) 0.06659(9) 0.64350(6) 0.0228(3) Uani 1 1 d .
C2 C 0.89935(10) 0.33098(9) 0.57879(6) 0.0153(3) Uani 1 1 d .
C3 C 0.83909(11) 0.37129(9) 0.54980(7) 0.0176(3) Uani 1 1 d .
H3 H 0.7841 0.3707 0.5611 0.021 Uiso 1 1 calc R
C4 C 0.98279(10) 0.33480(9) 0.56188(7) 0.0160(3) Uani 1 1 d .
C5 C 1.10948(11) 0.36569(9) 0.63793(7) 0.0183(3) Uani 1 1 d .
H5 H 1.1480 0.3430 0.6634 0.022 Uiso 1 1 calc R
C6 C 0.81023(11) 0.13086(10) 0.75078(8) 0.0213(3) Uani 1 1 d .
H6A H 0.7790 0.0894 0.7666 0.032 Uiso 1 1 calc R
H6B H 0.8071 0.1264 0.7134 0.032 Uiso 1 1 calc R
H6C H 0.7876 0.1802 0.7614 0.032 Uiso 1 1 calc R
C7 C 0.91215(10) 0.28483(9) 0.73982(6) 0.0149(3) Uani 1 1 d .
C8 C 0.90105(10) 0.12543(9) 0.76806(7) 0.0168(3) Uani 1 1 d .
H8 H 0.9195 0.0720 0.7607 0.020 Uiso 1 1 calc R
C9 C 0.86412(10) 0.31245(9) 0.69754(7) 0.0147(3) Uani 1 1 d .
C10 C 0.69867(11) 0.23638(10) 0.61263(7) 0.0179(3) Uani 1 1 d .
H10 H 0.6907 0.2894 0.6187 0.021 Uiso 1 1 calc R
C11 C 1.11554(12) 0.18918(10) 0.51943(7) 0.0238(4) Uani 1 1 d .
H11A H 1.1606 0.1759 0.4965 0.036 Uiso 1 1 calc R
H11B H 1.0691 0.2072 0.4992 0.036 Uiso 1 1 calc R
H11C H 1.0995 0.1440 0.5392 0.036 Uiso 1 1 calc R
C12 C 0.71981(11) 0.07730(10) 0.59649(7) 0.0190(3) Uani 1 1 d .
H12 H 0.7267 0.0238 0.5920 0.023 Uiso 1 1 calc R
C13 C 0.64116(11) 0.10982(11) 0.59301(7) 0.0209(3) Uani 1 1 d .
H13 H 0.5954 0.0783 0.5861 0.025 Uiso 1 1 calc R
C14 C 0.94164(12) 0.41404(10) 0.48769(7) 0.0221(4) Uani 1 1 d .
H14 H 0.9554 0.4404 0.4571 0.027 Uiso 1 1 calc R
C15 C 0.89005(12) 0.16608(10) 0.50218(7) 0.0219(4) Uani 1 1 d .
H15A H 0.9010 0.1623 0.4654 0.033 Uiso 1 1 calc R
H15B H 0.9260 0.2046 0.5174 0.033 Uiso 1 1 calc R
H15C H 0.8332 0.1810 0.5075 0.033 Uiso 1 1 calc R
C16 C 0.90441(12) 0.13592(10) 0.82771(7) 0.0215(3) Uani 1 1 d .
H16A H 0.8864 0.1876 0.8366 0.032 Uiso 1 1 calc R
H16B H 0.9604 0.1283 0.8397 0.032 Uiso 1 1 calc R
H16C H 0.8686 0.0984 0.8441 0.032 Uiso 1 1 calc R
C17 C 0.89572(11) -0.01417(9) 0.61816(7) 0.0189(3) Uani 1 1 d .
H17 H 0.8458 -0.0367 0.6022 0.023 Uiso 1 1 calc R
C18 C 0.77899(10) 0.20475(9) 0.61639(6) 0.0150(3) Uani 1 1 d .
C19 C 0.90590(11) 0.08669(9) 0.52806(7) 0.0182(3) Uani 1 1 d .
H19 H 0.9633 0.0719 0.5198 0.022 Uiso 1 1 calc R
C20 C 1.00348(11) 0.37653(10) 0.51657(7) 0.0193(3) Uani 1 1 d .
H20 H 1.0586 0.3792 0.5057 0.023 Uiso 1 1 calc R
C21 C 0.86123(12) 0.39032(10) 0.79405(8) 0.0240(4) Uani 1 1 d .
H21 H 0.8604 0.4163 0.8260 0.029 Uiso 1 1 calc R
C22 C 0.81462(11) 0.37872(10) 0.70491(7) 0.0195(3) Uani 1 1 d .
H22 H 0.7827 0.3975 0.6773 0.023 Uiso 1 1 calc R
C23 C 0.84911(12) 0.02644(10) 0.50167(7) 0.0224(4) Uani 1 1 d .
H23A H 0.7921 0.0407 0.5072 0.034 Uiso 1 1 calc R
H23B H 0.8592 -0.0242 0.5164 0.034 Uiso 1 1 calc R
H23C H 0.8605 0.0252 0.4648 0.034 Uiso 1 1 calc R
C24 C 0.81243(12) 0.41703(10) 0.75292(8) 0.0245(4) Uani 1 1 d .
H24 H 0.7784 0.4604 0.7574 0.029 Uiso 1 1 calc R
C25 C 1.14337(11) 0.25360(10) 0.55678(7) 0.0193(3) Uani 1 1 d .
H25 H 1.1572 0.2996 0.5358 0.023 Uiso 1 1 calc R
C26 C 0.85957(11) 0.41209(10) 0.50465(7) 0.0208(3) Uani 1 1 d .
H26 H 0.8185 0.4380 0.4858 0.025 Uiso 1 1 calc R
C27 C 0.91135(11) 0.32465(10) 0.78761(7) 0.0194(3) Uani 1 1 d .
H27 H 0.9443 0.3072 0.8151 0.023 Uiso 1 1 calc R
C28 C 0.63071(11) 0.18980(11) 0.59993(7) 0.0202(3) Uani 1 1 d .
H28 H 0.5784 0.2121 0.5961 0.024 Uiso 1 1 calc R
C29 C 1.22202(11) 0.22931(11) 0.58697(8) 0.0248(4) Uani 1 1 d .
H29A H 1.2098 0.1848 0.6084 0.037 Uiso 1 1 calc R
H29B H 1.2400 0.2718 0.6087 0.037 Uiso 1 1 calc R
H29C H 1.2653 0.2163 0.5626 0.037 Uiso 1 1 calc R
C30 C 1.12533(11) 0.25437(10) 0.75090(7) 0.0198(3) Uani 1 1 d .
H30A H 1.1708 0.2565 0.7752 0.030 Uiso 1 1 calc R
H30B H 1.1003 0.3051 0.7481 0.030 Uiso 1 1 calc R
H30C H 1.1456 0.2384 0.7173 0.030 Uiso 1 1 calc R
C31 C 0.89086(13) -0.02799(10) 0.67710(7) 0.0238(4) Uani 1 1 d .
H31A H 0.8863 -0.0829 0.6839 0.036 Uiso 1 1 calc R
H31B H 0.8431 -0.0016 0.6910 0.036 Uiso 1 1 calc R
H31C H 0.9402 -0.0081 0.6935 0.036 Uiso 1 1 calc R
C32 C 0.78902(10) 0.12432(9) 0.60676(6) 0.0159(3) Uani 1 1 d .
C33 C 1.16074(12) 0.42049(10) 0.60292(8) 0.0242(4) Uani 1 1 d .
H33A H 1.1249 0.4445 0.5776 0.036 Uiso 1 1 calc R
H33B H 1.2031 0.3911 0.5853 0.036 Uiso 1 1 calc R
H33C H 1.1862 0.4601 0.6240 0.036 Uiso 1 1 calc R
C34 C 1.09881(11) 0.11401(10) 0.77512(7) 0.0207(3) Uani 1 1 d .
H34A H 1.1151 0.0957 0.7412 0.031 Uiso 1 1 calc R
H34B H 1.0584 0.0790 0.7898 0.031 Uiso 1 1 calc R
H34C H 1.1466 0.1162 0.7975 0.031 Uiso 1 1 calc R
C35 C 1.04641(12) 0.41397(10) 0.66871(8) 0.0233(4) Uani 1 1 d .
H35A H 1.0752 0.4518 0.6897 0.035 Uiso 1 1 calc R
H35B H 1.0146 0.3802 0.6910 0.035 Uiso 1 1 calc R
H35C H 1.0098 0.4403 0.6448 0.035 Uiso 1 1 calc R
C36 C 0.97135(12) -0.05744(10) 0.59605(7) 0.0229(4) Uani 1 1 d .
H36A H 1.0213 -0.0358 0.6107 0.034 Uiso 1 1 calc R
H36B H 0.9724 -0.0518 0.5587 0.034 Uiso 1 1 calc R
H36C H 0.9677 -0.1118 0.6049 0.034 Uiso 1 1 calc R

loop_
_atom_site_aniso_label
_atom_site_aniso_U_11
_atom_site_aniso_U_22
_atom_site_aniso_U_33
_atom_site_aniso_U_23
_atom_site_aniso_U_13
_atom_site_aniso_U_12
Fe1 0.01235(11) 0.01048(10) 0.01480(11) -0.00033(8) -0.00002(8) 0.00083(7)
P2 0.01514(19) 0.01217(17) 0.0155(2) -0.00156(14) -0.00029(15) 0.00002(14)
P3 0.01407(19) 0.01234(17) 0.0172(2) 0.00095(14) 0.00102(15) 0.00105(14)
Si1 0.0128(2) 0.01142(18) 0.0152(2) 0.00037(15) -0.00004(16) 0.00099(15)
P1 0.01276(19) 0.01294(17) 0.01463(19) -0.00049(14) -0.00068(15) 0.00120(14)
N1 0.0181(7) 0.0142(6) 0.0169(7) 0.0005(5) 0.0009(5) -0.0008(5)
C1 0.0149(8) 0.0193(7) 0.0166(8) -0.0007(6) -0.0022(6) 0.0024(6)
N2 0.0218(8) 0.0188(7) 0.0277(8) 0.0026(6) 0.0022(6) 0.0050(6)
C2 0.0180(8) 0.0118(6) 0.0161(8) -0.0002(5) 0.0003(6) 0.0014(5)
C3 0.0171(8) 0.0152(7) 0.0205(8) 0.0009(6) 0.0006(6) 0.0016(6)
C4 0.0172(8) 0.0124(7) 0.0182(8) -0.0019(5) 0.0003(6) 0.0015(5)
C5 0.0182(8) 0.0145(7) 0.0223(8) 0.0009(6) -0.0004(6) -0.0031(6)
C6 0.0173(8) 0.0217(8) 0.0248(9) 0.0016(7) 0.0015(7) -0.0024(6)
C7 0.0140(7) 0.0124(6) 0.0182(8) -0.0020(5) 0.0003(6) 0.0001(5)
C8 0.0177(8) 0.0149(7) 0.0177(8) 0.0005(6) 0.0007(6) 0.0001(6)
C9 0.0144(7) 0.0128(6) 0.0170(8) -0.0003(5) 0.0012(6) -0.0001(5)
C10 0.0174(8) 0.0198(8) 0.0164(8) 0.0031(6) 0.0004(6) 0.0019(6)
C11 0.0276(10) 0.0203(8) 0.0235(9) -0.0014(7) 0.0075(7) 0.0031(7)
C12 0.0196(8) 0.0196(7) 0.0177(8) -0.0018(6) -0.0001(6) -0.0035(6)
C13 0.0154(8) 0.0286(9) 0.0188(9) 0.0005(6) -0.0016(6) -0.0049(6)
C14 0.0261(9) 0.0207(8) 0.0196(9) 0.0056(6) 0.0018(7) 0.0028(7)
C15 0.0281(9) 0.0209(8) 0.0167(8) -0.0003(6) 0.0021(7) 0.0009(7)
C16 0.0242(9) 0.0223(8) 0.0181(8) 0.0017(6) 0.0028(7) -0.0020(7)
C17 0.0214(8) 0.0136(7) 0.0216(8) -0.0022(6) -0.0003(7) -0.0013(6)
C18 0.0154(8) 0.0176(7) 0.0119(7) 0.0002(5) -0.0005(6) 0.0007(6)
C19 0.0203(8) 0.0169(7) 0.0173(8) -0.0025(6) 0.0005(6) 0.0006(6)
C20 0.0183(8) 0.0177(7) 0.0219(9) 0.0024(6) 0.0026(7) 0.0027(6)
C21 0.0288(10) 0.0189(8) 0.0242(9) -0.0091(7) -0.0017(7) 0.0021(7)
C22 0.0188(8) 0.0164(7) 0.0232(9) -0.0007(6) -0.0008(7) 0.0036(6)
C23 0.0271(9) 0.0217(8) 0.0183(8) -0.0046(6) -0.0013(7) -0.0035(7)
C24 0.0258(9) 0.0179(8) 0.0297(10) -0.0060(7) -0.0013(8) 0.0074(7)
C25 0.0182(8) 0.0162(7) 0.0235(9) 0.0033(6) 0.0046(7) 0.0014(6)
C26 0.0218(9) 0.0187(8) 0.0220(9) 0.0047(6) -0.0026(7) 0.0049(6)
C27 0.0198(8) 0.0184(7) 0.0202(8) -0.0028(6) -0.0033(7) 0.0011(6)
C28 0.0122(7) 0.0295(9) 0.0191(8) 0.0039(7) -0.0018(6) 0.0009(6)
C29 0.0182(9) 0.0229(8) 0.0334(10) 0.0058(7) 0.0038(7) 0.0032(7)
C30 0.0169(8) 0.0214(8) 0.0211(8) 0.0001(6) -0.0037(6) -0.0016(6)
C31 0.0313(10) 0.0156(7) 0.0246(9) 0.0012(6) 0.0028(8) -0.0013(7)
C32 0.0160(7) 0.0176(7) 0.0140(7) 0.0006(6) -0.0009(6) -0.0011(6)
C33 0.0251(9) 0.0188(8) 0.0288(10) 0.0030(7) 0.0030(8) -0.0059(7)
C34 0.0192(8) 0.0219(8) 0.0209(9) 0.0016(6) -0.0024(7) 0.0058(6)
C35 0.0238(9) 0.0182(8) 0.0278(10) -0.0045(7) 0.0035(7) -0.0039(6)
C36 0.0281(9) 0.0155(7) 0.0251(9) -0.0022(6) -0.0004(7) 0.0044(6)

loop_
_atom_type_symbol
_atom_type_description
_atom_type_scat_dispersion_real
_atom_type_scat_dispersion_imag
_atom_type_scat_source
C C 0.0033 0.0016 'International Tables Vol C Tables 4.2.6.8 and 6.1.1.4'
H H 0.0000 0.0000 'International Tables Vol C Tables 4.2.6.8 and 6.1.1.4'
N N 0.0061 0.0033 'International Tables Vol C Tables 4.2.6.8 and 6.1.1.4'
Si Si 0.0817 0.0704 'International Tables Vol C Tables 4.2.6.8 and 6.1.1.4'
P P 0.1023 0.0942 'International Tables Vol C Tables 4.2.6.8 and 6.1.1.4'
Fe Fe 0.3463 0.8444 'International Tables Vol C Tables 4.2.6.8 and 6.1.1.4'

loop_
_geom_angle_atom_site_label_1
_geom_angle_atom_site_label_2
_geom_angle_atom_site_label_3
_geom_angle
N1 Fe1 P2 97.15(5)
N1 Fe1 Si1 178.73(5)
P2 Fe1 Si1 81.71(2)
N1 Fe1 P1 98.67(5)
P2 Fe1 P1 113.592(19)
Si1 Fe1 P1 82.326(17)
N1 Fe1 P3 98.55(5)
P2 Fe1 P3 128.64(2)
Si1 Fe1 P3 81.77(2)
P1 Fe1 P3 111.822(19)
C32 P2 C17 104.62(8)
C32 P2 C19 98.55(8)
C17 P2 C19 100.00(8)
C32 P2 Fe1 113.73(6)
C17 P2 Fe1 121.95(6)
C19 P2 Fe1 114.71(6)
C4 P3 C25 104.58(8)
C4 P3 C5 100.37(8)
C25 P3 C5 100.06(8)
C4 P3 Fe1 107.75(6)
C25 P3 Fe1 113.81(6)
C5 P3 Fe1 127.60(6)
C9 Si1 C2 109.56(7)
C9 Si1 C18 108.98(7)
C2 Si1 C18 106.54(7)
C9 Si1 Fe1 110.43(5)
C2 Si1 Fe1 109.03(5)
C18 Si1 Fe1 112.20(5)
C7 P1 C1 105.10(8)
C7 P1 C8 98.65(7)
C1 P1 C8 98.50(8)
C7 P1 Fe1 110.83(6)
C1 P1 Fe1 117.34(6)
C8 P1 Fe1 123.55(5)
N2 N1 Fe1 177.46(15)
C30 C1 C34 110.85(14)
C30 C1 P1 112.12(12)
C34 C1 P1 110.00(12)
C30 C1 H1 107.9
C34 C1 H1 107.9
P1 C1 H1 107.9
C3 C2 C4 118.19(15)
C3 C2 Si1 126.59(13)
C4 C2 Si1 114.57(12)
C26 C3 C2 121.56(16)
C26 C3 H3 119.2
C2 C3 H3 119.2
C20 C4 C2 120.18(15)
C20 C4 P3 124.45(13)
C2 C4 P3 115.37(12)
C35 C5 C33 109.01(14)
C35 C5 P3 111.61(12)
C33 C5 P3 115.04(13)
C35 C5 H5 106.9
C33 C5 H5 106.9
P3 C5 H5 106.9
C8 C6 H6A 109.5
C8 C6 H6B 109.5
H6A C6 H6B 109.5
C8 C6 H6C 109.5
H6A C6 H6C 109.5
H6B C6 H6C 109.5
C27 C7 C9 120.05(15)
C27 C7 P1 125.12(13)
C9 C7 P1 114.73(12)
C6 C8 C16 108.26(14)
C6 C8 P1 110.18(12)
C16 C8 P1 117.29(12)
C6 C8 H8 106.9
C16 C8 H8 106.9
P1 C8 H8 106.9
C22 C9 C7 118.71(15)
C22 C9 Si1 126.05(13)
C7 C9 Si1 115.10(11)
C28 C10 C18 121.15(16)
C28 C10 H10 119.4
C18 C10 H10 119.4
C25 C11 H11A 109.5
C25 C11 H11B 109.5
H11A C11 H11B 109.5
C25 C11 H11C 109.5
H11A C11 H11C 109.5
H11B C11 H11C 109.5
C13 C12 C32 120.47(16)
C13 C12 H12 119.8
C32 C12 H12 119.8
C12 C13 C28 119.88(16)
C12 C13 H13 120.1
C28 C13 H13 120.1
C26 C14 C20 120.04(16)
C26 C14 H14 120.0
C20 C14 H14 120.0
C19 C15 H15A 109.5
C19 C15 H15B 109.5
H15A C15 H15B 109.5
C19 C15 H15C 109.5
H15A C15 H15C 109.5
H15B C15 H15C 109.5
C8 C16 H16A 109.5
C8 C16 H16B 109.5
H16A C16 H16B 109.5
C8 C16 H16C 109.5
H16A C16 H16C 109.5
H16B C16 H16C 109.5
C31 C17 C36 109.24(15)
C31 C17 P2 111.94(11)
C36 C17 P2 111.83(12)
C31 C17 H17 107.9
C36 C17 H17 107.9
P2 C17 H17 107.9
C10 C18 C32 118.09(15)
C10 C18 Si1 127.58(13)
C32 C18 Si1 114.33(12)
C23 C19 C15 107.91(15)
C23 C19 P2 115.76(12)
C15 C19 P2 111.85(11)
C23 C19 H19 107.0
C15 C19 H19 107.0
P2 C19 H19 107.0
C14 C20 C4 120.21(16)
C14 C20 H20 119.9
C4 C20 H20 119.9
C24 C21 C27 120.18(17)
C24 C21 H21 119.9
C27 C21 H21 119.9
C24 C22 C9 121.02(16)
C24 C22 H22 119.5
C9 C22 H22 119.5
C19 C23 H23A 109.5
C19 C23 H23B 109.5
H23A C23 H23B 109.5
C19 C23 H23C 109.5
H23A C23 H23C 109.5
H23B C23 H23C 109.5
C21 C24 C22 119.87(16)
C21 C24 H24 120.1
C22 C24 H24 120.1
C11 C25 C29 111.06(15)
C11 C25 P3 111.36(12)
C29 C25 P3 110.87(13)
C11 C25 H25 107.8
C29 C25 H25 107.8
P3 C25 H25 107.8
C3 C26 C14 119.77(16)
C3 C26 H26 120.1
C14 C26 H26 120.1
C21 C27 C7 120.13(16)
C21 C27 H27 119.9
C7 C27 H27 119.9
C13 C28 C10 119.95(16)
C13 C28 H28 120.0
C10 C28 H28 120.0
C25 C29 H29A 109.5
C25 C29 H29B 109.5
H29A C29 H29B 109.5
C25 C29 H29C 109.5
H29A C29 H29C 109.5
H29B C29 H29C 109.5
C1 C30 H30A 109.5
C1 C30 H30B 109.5
H30A C30 H30B 109.5
C1 C30 H30C 109.5
H30A C30 H30C 109.5
H30B C30 H30C 109.5
C17 C31 H31A 109.5
C17 C31 H31B 109.5
H31A C31 H31B 109.5
C17 C31 H31C 109.5
H31A C31 H31C 109.5
H31B C31 H31C 109.5
C12 C32 C18 120.32(16)
C12 C32 P2 125.07(13)
C18 C32 P2 114.23(12)
C5 C33 H33A 109.5
C5 C33 H33B 109.5
H33A C33 H33B 109.5
C5 C33 H33C 109.5
H33A C33 H33C 109.5
H33B C33 H33C 109.5
C1 C34 H34A 109.5
C1 C34 H34B 109.5
H34A C34 H34B 109.5
C1 C34 H34C 109.5
H34A C34 H34C 109.5
H34B C34 H34C 109.5
C5 C35 H35A 109.5
C5 C35 H35B 109.5
H35A C35 H35B 109.5
C5 C35 H35C 109.5
H35A C35 H35C 109.5
H35B C35 H35C 109.5
C17 C36 H36A 109.5
C17 C36 H36B 109.5
H36A C36 H36B 109.5
C17 C36 H36C 109.5
H36A C36 H36C 109.5
H36B C36 H36C 109.5

loop_
_geom_bond_atom_site_label_1
_geom_bond_atom_site_label_2
_geom_bond_distance
Fe1 N1 1.8192(15)
Fe1 P2 2.2657(5)
Fe1 Si1 2.2713(6)
Fe1 P1 2.2841(7)
Fe1 P3 2.3244(6)
P2 C32 1.8425(17)
P2 C17 1.8764(17)
P2 C19 1.8900(18)
P3 C4 1.8430(17)
P3 C25 1.8691(18)
P3 C5 1.8888(17)
Si1 C9 1.8956(17)
Si1 C2 1.9067(17)
Si1 C18 1.9086(17)
P1 C7 1.8438(16)
P1 C1 1.8598(17)
P1 C8 1.8880(17)
N1 N2 1.124(2)
C1 C30 1.525(2)
C1 C34 1.535(2)
C1 H1 0.9800
C2 C3 1.402(2)
C2 C4 1.412(2)
C3 C26 1.390(2)
C3 H3 0.9300
C4 C20 1.402(2)
C5 C35 1.527(2)
C5 C33 1.537(2)
C5 H5 0.9800
C6 C8 1.529(2)
C6 H6A 0.9600
C6 H6B 0.9600
C6 H6C 0.9600
C7 C27 1.400(2)
C7 C9 1.411(2)
C8 C16 1.537(2)
C8 H8 0.9800
C9 C22 1.400(2)
C10 C28 1.392(2)
C10 C18 1.404(2)
C10 H10 0.9300
C11 C25 1.527(3)
C11 H11A 0.9600
C11 H11B 0.9600
C11 H11C 0.9600
C12 C13 1.385(2)
C12 C32 1.399(2)
C12 H12 0.9300
C13 C28 1.392(3)
C13 H13 0.9300
C14 C26 1.390(3)
C14 C20 1.396(2)
C14 H14 0.9300
C15 C19 1.534(2)
C15 H15A 0.9600
C15 H15B 0.9600
C15 H15C 0.9600
C16 H16A 0.9600
C16 H16B 0.9600
C16 H16C 0.9600
C17 C31 1.528(3)
C17 C36 1.533(2)
C17 H17 0.9800
C18 C32 1.409(2)
C19 C23 1.535(2)
C19 H19 0.9800
C20 H20 0.9300
C21 C24 1.390(3)
C21 C27 1.394(2)
C21 H21 0.9300
C22 C24 1.393(3)
C22 H22 0.9300
C23 H23A 0.9600
C23 H23B 0.9600
C23 H23C 0.9600
C24 H24 0.9300
C25 C29 1.539(3)
C25 H25 0.9800
C26 H26 0.9300
C27 H27 0.9300
C28 H28 0.9300
C29 H29A 0.9600
C29 H29B 0.9600
C29 H29C 0.9600
C30 H30A 0.9600
C30 H30B 0.9600
C30 H30C 0.9600
C31 H31A 0.9600
C31 H31B 0.9600
C31 H31C 0.9600
C33 H33A 0.9600
C33 H33B 0.9600
C33 H33C 0.9600
C34 H34A 0.9600
C34 H34B 0.9600
C34 H34C 0.9600
C35 H35A 0.9600
C35 H35B 0.9600
C35 H35C 0.9600
C36 H36A 0.9600
C36 H36B 0.9600
C36 H36C 0.9600
